data_7057693
loop_
_publ_author_name
'Slav\'ik, P.'
'Eigner, V.'
'Lhot\'ak, P.'

_publ_section_title
;
 meta-Bridged calix[4]arenes with the methylene moiety possessing in/out
 stereochemistry of substituents
;
_journal_issue 20
_journal_name_full 'New Journal of Chemistry'
_journal_page_first 16646
_journal_paper_doi 10.1039/C8NJ02577K
_journal_volume 42
_journal_year 2018
_chemical_absolute_configuration ad
_chemical_formula_moiety 'C45 H58 O5'
_chemical_formula_sum 'C45 H58 O5'
_chemical_formula_weight 678.95
_space_group_IT_number 29
_space_group_name_Hall 'P 2c -2ac'
_space_group_name_H-M_alt 'P c a 21'
_symmetry_cell_setting orthorhombic
_symmetry_space_group_name_Hall 'P 2c -2ac'
_symmetry_space_group_name_H-M 'P c a 21'
_atom_sites_solution_hydrogens difmap
_atom_sites_solution_primary direct
_atom_sites_solution_secondary difmap
_audit_update_record
;
2018-05-11 deposited with the CCDC.
2018-09-03 downloaded from the CCDC.
;
_cell_angle_alpha 90
_cell_angle_beta 90
_cell_angle_gamma 90
_cell_formula_units_Z 8
_cell_length_a 20.9267(5)
_cell_length_b 14.4964(3)
_cell_length_c 26.1402(7)
_cell_measurement_reflns_used 171
_cell_measurement_temperature 180
_cell_measurement_theta_max 49
_cell_measurement_theta_min 3
_cell_volume 7929.9(3)
_computing_cell_refinement 'Apex3 (Bruker AXS, 2015)'
_computing_data_collection 'Apex3 (Bruker AXS, 2015)'
_computing_data_reduction 'Apex3 (Bruker AXS, 2015)'
_computing_molecular_graphics 'CAMERON (Watkin et al., 1996)'
_computing_publication_material 'CRYSTALS (Betteridge et al., 2003)'
_computing_structure_refinement 'CRYSTALS (Betteridge et al., 2003)'
_computing_structure_solution 'SIR92 (Altomare et al., 1994)'
_diffrn_ambient_pressure 101
_diffrn_ambient_temperature 180
_diffrn_measured_fraction_theta_full 0.997
_diffrn_measured_fraction_theta_max 0.997
_diffrn_measurement_device Area
_diffrn_measurement_device_type 'Bruker Kappa Apex3'
_diffrn_measurement_method '\f & \w scans'
_diffrn_radiation_monochromator graphite
_diffrn_radiation_type 'Cu K\a'
_diffrn_radiation_wavelength 1.54178
_diffrn_reflns_av_R_equivalents 0.048
_diffrn_reflns_limit_h_max 25
_diffrn_reflns_limit_h_min -25
_diffrn_reflns_limit_k_max 17
_diffrn_reflns_limit_k_min -17
_diffrn_reflns_limit_l_max 31
_diffrn_reflns_limit_l_min -31
_diffrn_reflns_number 98268
_diffrn_reflns_theta_full 68.561
_diffrn_reflns_theta_max 68.561
_diffrn_reflns_theta_min 3.048
_diffrn_standards_number 0
_exptl_absorpt_coefficient_mu 0.565
_exptl_absorpt_correction_T_max 0.93
_exptl_absorpt_correction_T_min 0.80
_exptl_absorpt_correction_type multi-scan
_exptl_absorpt_process_details 'SADABS (Siemens, 1996)'
_exptl_crystal_colour colourless
_exptl_crystal_density_diffrn 1.137
_exptl_crystal_density_method 'not measured'
_exptl_crystal_description block
_exptl_crystal_F_000 2944.005
_exptl_crystal_size_max 0.378
_exptl_crystal_size_mid 0.162
_exptl_crystal_size_min 0.131
_refine_diff_density_max 0.40
_refine_diff_density_min -0.52
_refine_ls_abs_structure_details 'Flack (1983), 6991 Friedel-pairs'
_refine_ls_abs_structure_Flack 0.5(2)
_refine_ls_extinction_method None
_refine_ls_goodness_of_fit_ref 0.9973
_refine_ls_hydrogen_treatment constr
_refine_ls_matrix_type full
_refine_ls_number_parameters 1132
_refine_ls_number_reflns 14447
_refine_ls_number_restraints 399
_refine_ls_R_factor_all 0.0845
_refine_ls_R_factor_gt 0.0819
_refine_ls_shift/su_max 0.0109765
_refine_ls_shift/su_mean 0.0005050
_refine_ls_structure_factor_coef Fsqd
_refine_ls_weighting_details
;
 Method, part 1, Chebychev polynomial, (Watkin, 1994, Prince, 1982) 
 [weight] = 1.0/[A~0~*T~0~(x)+A~1~*T~1~(x) ... +A~n-1~]*T~n-1~(x)] 
 where A~i~ are the Chebychev coefficients listed below and x= Fcalc/Fmax 
 Method = Robust Weighting (Prince, 1982) 
 W = [weight] * [1-(deltaF/6*sigmaF)^2^]^2^ 
 A~i~ are: 
 4.54 5.98 1.56 
;
_refine_ls_weighting_scheme calc
_refine_ls_wR_factor_all 0.1907
_refine_ls_wR_factor_gt 0.1896
_refine_ls_wR_factor_ref 0.1906
_reflns_limit_h_max 25
_reflns_limit_h_min 0
_reflns_limit_k_max 17
_reflns_limit_k_min 0
_reflns_limit_l_max 31
_reflns_limit_l_min -31
_reflns_number_gt 13893
_reflns_number_total 14459
_reflns_threshold_expression I>2.0\s(I)
_oxford_diffrn_Wilson_B_factor 4.42
_oxford_diffrn_Wilson_scale 150.43
_oxford_refine_ls_r_factor_ref 0.0845
_oxford_refine_ls_scale 0.08919(3)
_oxford_reflns_number_all 14459
_oxford_reflns_threshold_expression_ref I>-3.0\s(I)
_cod_data_source_file c8nj02577k2.cif
_cod_data_source_block 6a
_cod_depositor_comments 'Adding full bibliography for 7057693--7057697.cif.'
_cod_original_sg_symbol_Hall 'P 2c -2ac '
_cod_original_sg_symbol_H-M 'P c a 21 '
_cod_database_code 7057693

loop_
_symmetry_equiv_pos_as_xyz
x,y,z
-x+1/2,y,z+1/2
x+1/2,-y,z
-x,-y,z+1/2

loop_
_atom_site_label
_atom_site_type_symbol
_atom_site_fract_x
_atom_site_fract_y
_atom_site_fract_z
_atom_site_U_iso_or_equiv
_atom_site_occupancy
_atom_site_adp_type
_atom_site_refinement_flags_posn
_atom_site_refinement_flags_adp
_atom_site_refinement_flags_occupancy
_atom_site_disorder_assembly
_atom_site_disorder_group
C1 C 0.42853(15) 0.6531(2) 0.21924(14) 0.0386 1.0000 Uani . . . . .
C2 C 0.44996(15) 0.7427(2) 0.24389(15) 0.0413 1.0000 Uani . . . . .
C3 C 0.51926(16) 0.7352(2) 0.26080(13) 0.0383 1.0000 Uani . . . . .
C4 C 0.57024(16) 0.7856(2) 0.23864(13) 0.0392 1.0000 Uani . . . . .
C5 C 0.63244(17) 0.7607(3) 0.25139(15) 0.0456 1.0000 Uani . . . . .
C6 C 0.64580(18) 0.6865(3) 0.28307(17) 0.0527 1.0000 Uani . . . . .
C7 C 0.59656(17) 0.6393(3) 0.30729(14) 0.0466 1.0000 Uani . . . . .
C8 C 0.6093(2) 0.5566(3) 0.3411(2) 0.0659 1.0000 Uani . . . . .
C9 C 0.58326(18) 0.4683(3) 0.31908(18) 0.0557 1.0000 Uani . . . . .
C10 C 0.59981(19) 0.4424(3) 0.2692(2) 0.0708 1.0000 Uani . . . . .
C11 C 0.5752(3) 0.3663(3) 0.2462(3) 0.0832 1.0000 Uani . . . . .
C12 C 0.5297(2) 0.3144(3) 0.2742(2) 0.0718 1.0000 Uani . . . . .
C13 C 0.5123(2) 0.3368(3) 0.3226(2) 0.0627 1.0000 Uani . . . . .
C14 C 0.4577(2) 0.2858(3) 0.3475(2) 0.0745 1.0000 Uani . . . . .
C15 C 0.40022(19) 0.2831(3) 0.3117(2) 0.0679 1.0000 Uani . . . . .
C16 C 0.3846(2) 0.2027(3) 0.2846(3) 0.0783 1.0000 Uani . . . . .
C17 C 0.3409(2) 0.2063(3) 0.2449(3) 0.0784 1.0000 Uani . . . . .
C18 C 0.3141(2) 0.2903(3) 0.2311(2) 0.0634 1.0000 Uani . . . . .
C19 C 0.32846(17) 0.3697(2) 0.2569(2) 0.0544 1.0000 Uani . . . . .
C20 C 0.30351(17) 0.4631(2) 0.2379(2) 0.0569 1.0000 Uani . . . . .
C21 C 0.35796(16) 0.5196(2) 0.21596(15) 0.0424 1.0000 Uani . . . . .
C22 C 0.39660(19) 0.4832(2) 0.17739(16) 0.0509 1.0000 Uani . . . . .
C23 C 0.4486(2) 0.5296(3) 0.16052(17) 0.0553 1.0000 Uani . . . . .
C24 C 0.46536(18) 0.6129(2) 0.18092(14) 0.0435 1.0000 Uani . . . . .
C25 C 0.37290(15) 0.6073(2) 0.23459(15) 0.0395 1.0000 Uani . . . . .
C26 C 0.36933(17) 0.3644(2) 0.2988(2) 0.0550 1.0000 Uani . . . . .
C27 C 0.54156(17) 0.4117(3) 0.3463(2) 0.0589 1.0000 Uani . . . . .
C28 C 0.53455(15) 0.6677(2) 0.29657(14) 0.0417 1.0000 Uani . . . . .
O29 O 0.33460(10) 0.64762(17) 0.27094(11) 0.0495 1.0000 Uani D U . . .
C30 C 0.2725(3) 0.6800(7) 0.2548(4) 0.0562 0.543(10) Uani D U P 1 1
C31 C 0.2771(3) 0.7572(5) 0.2151(3) 0.0584 0.543(10) Uani D U P 1 1
C32 C 0.2096(5) 0.7920(8) 0.2003(6) 0.0713 0.543(10) Uani D U P 1 1
C230 C 0.2811(9) 0.691(2) 0.2470(5) 0.0562 0.257(8) Uani D U P 1 2
C231 C 0.2403(6) 0.7238(11) 0.2916(6) 0.0756 0.257(8) Uani D U P 1 2
C232 C 0.1908(7) 0.7895(12) 0.2683(8) 0.0756 0.257(8) Uani D U P 1 2
C330 C 0.3020(8) 0.7259(7) 0.2486(8) 0.0562 0.201(7) Uani D U P 1 3
C331 C 0.2421(7) 0.6954(11) 0.2198(8) 0.0540 0.201(7) Uani D U P 1 3
C332 C 0.2100(12) 0.7756(16) 0.1906(12) 0.0507 0.201(7) Uani D U P 1 3
O33 O 0.38344(12) 0.44378(19) 0.32562(13) 0.0618 1.0000 Uani D U . . .
C34 C 0.3562(3) 0.4484(6) 0.3763(2) 0.0821 0.758(8) Uani D U P 2 1
C35 C 0.2957(3) 0.5061(6) 0.3723(2) 0.0825 0.758(8) Uani D U P 2 1
C36 C 0.2679(4) 0.5184(6) 0.4260(3) 0.0878 0.758(8) Uani D U P 2 1
C234 C 0.3709(7) 0.4626(17) 0.3791(3) 0.0731 0.242(8) Uani D U P 2 2
C235 C 0.3000(8) 0.4627(11) 0.3933(8) 0.0743 0.242(8) Uani D U P 2 2
C236 C 0.2776(10) 0.5637(12) 0.3943(10) 0.0751 0.242(8) Uani D U P 2 2
O37 O 0.52598(13) 0.4350(2) 0.39587(12) 0.0626 1.0000 Uani D U . . .
C38 C 0.5613(3) 0.3805(4) 0.43214(17) 0.0884 1.0000 Uani D U . . .
C39 C 0.5454(3) 0.4131(4) 0.48591(18) 0.0922 1.0000 Uani D U . . .
C40 C 0.5775(4) 0.5046(5) 0.4986(2) 0.1100 1.0000 Uani D U . . .
O41 O 0.48446(12) 0.62312(18) 0.32117(10) 0.0518 1.0000 Uani D U . . .
C42 C 0.4497(2) 0.6779(4) 0.35924(18) 0.0515 0.643(8) Uani D U P 3 1
C43 C 0.4781(3) 0.6668(5) 0.4124(2) 0.0621 0.643(8) Uani D U P 3 1
C44 C 0.4341(4) 0.7114(7) 0.4523(3) 0.0724 0.643(8) Uani D U P 3 1
C242 C 0.4836(7) 0.6317(7) 0.3755(2) 0.0647 0.357(8) Uani D U P 3 2
C243 C 0.4550(8) 0.7264(8) 0.3854(4) 0.0783 0.357(8) Uani D U P 3 2
C244 C 0.4516(9) 0.7411(11) 0.4436(4) 0.0709 0.357(8) Uani D U P 3 2
C45 C 0.56388(17) 0.8698(2) 0.20379(14) 0.0435 1.0000 Uani . . . . .
O46 O 0.51819(13) 0.85691(18) 0.16349(11) 0.0530 1.0000 Uani . . . . .
C47 C 0.5490(2) 0.9614(3) 0.23058(18) 0.0598 1.0000 Uani . . . . .
C48 C 0.5518(3) 1.0396(3) 0.1910(3) 0.0896 1.0000 Uani . . . . .
C49 C 0.6018(3) 0.9782(3) 0.2707(2) 0.0752 1.0000 Uani . . . . .
C50 C 0.4846(2) 0.9643(3) 0.2569(2) 0.0759 1.0000 Uani . . . . .
C101 C 0.7237(2) 0.8400(3) 0.60245(16) 0.0523 1.0000 Uani . . . . .
C102 C 0.7419(2) 0.7475(3) 0.5796(2) 0.0599 1.0000 Uani . . . . .
C103 C 0.8108(2) 0.7495(3) 0.55985(18) 0.0559 1.0000 Uani . . . . .
C104 C 0.86118(18) 0.6982(2) 0.58031(16) 0.0475 1.0000 Uani . . . . .
C105 C 0.92355(19) 0.7195(3) 0.56432(15) 0.0517 1.0000 Uani . . . . .
C106 C 0.93589(18) 0.7894(3) 0.52949(18) 0.0579 1.0000 Uani . . . . .
C107 C 0.8861(2) 0.8369(3) 0.50685(17) 0.0571 1.0000 Uani . . . . .
C108 C 0.8982(2) 0.9162(3) 0.47072(19) 0.0605 1.0000 Uani . . . . .
C109 C 0.87517(17) 1.0070(3) 0.49274(15) 0.0517 1.0000 Uani . . . . .
C110 C 0.9001(2) 1.0360(3) 0.54025(17) 0.0605 1.0000 Uani . . . . .
C111 C 0.8753(2) 1.1144(3) 0.56306(18) 0.0667 1.0000 Uani . . . . .
C112 C 0.8280(2) 1.1645(3) 0.53910(16) 0.0582 1.0000 Uani . . . . .
C113 C 0.80295(19) 1.1385(3) 0.49240(15) 0.0522 1.0000 Uani . . . . .
C114 C 0.7481(2) 1.1920(3) 0.46950(15) 0.0549 1.0000 Uani . . . . .
C115 C 0.69518(19) 1.2000(3) 0.50856(16) 0.0519 1.0000 Uani . . . . .
C116 C 0.6856(2) 1.2813(3) 0.53519(17) 0.0586 1.0000 Uani . . . . .
C117 C 0.6442(2) 1.2846(3) 0.57813(18) 0.0583 1.0000 Uani . . . . .
C118 C 0.61521(19) 1.2059(3) 0.59427(17) 0.0525 1.0000 Uani . . . . .
C119 C 0.62219(18) 1.1215(3) 0.56783(18) 0.0527 1.0000 Uani . . . . .
C120 C 0.5988(2) 1.0320(3) 0.5889(2) 0.0642 1.0000 Uani . . . . .
C121 C 0.6542(2) 0.9741(3) 0.60788(16) 0.0526 1.0000 Uani . . . . .
C122 C 0.6978(3) 1.0129(3) 0.64438(17) 0.0653 1.0000 Uani . . . . .
C123 C 0.7520(3) 0.9664(3) 0.6584(2) 0.0750 1.0000 Uani . . . . .
C124 C 0.7664(3) 0.8817(3) 0.63718(18) 0.0669 1.0000 Uani . . . . .
C125 C 0.66807(18) 0.8855(2) 0.58979(16) 0.0486 1.0000 Uani . . . . .
C126 C 0.66060(18) 1.1223(3) 0.52401(17) 0.0506 1.0000 Uani . . . . .
C127 C 0.82842(18) 1.0605(3) 0.46900(15) 0.0500 1.0000 Uani . . . . .
C128 C 0.8233(2) 0.8126(3) 0.5207(2) 0.0617 1.0000 Uani . . . . .
O129 O 0.62516(12) 0.84516(18) 0.55671(13) 0.0625 1.0000 Uani D U . . .
C130 C 0.5891(4) 0.7643(5) 0.5704(5) 0.0601 0.357(7) Uani D U P 4 1
C131 C 0.5321(5) 0.7981(7) 0.6016(5) 0.0630 0.357(7) Uani D U P 4 1
C132 C 0.4857(9) 0.7176(11) 0.6112(10) 0.0748 0.357(7) Uani D U P 4 1
C430 C 0.5612(3) 0.8211(7) 0.5723(5) 0.0600 0.348(6) Uani D U P 4 2
C431 C 0.5666(5) 0.7343(7) 0.6050(6) 0.0677 0.348(6) Uani D U P 4 2
C432 C 0.5005(5) 0.7155(12) 0.6282(6) 0.0587 0.348(6) Uani D U P 4 2
C530 C 0.5848(5) 0.7969(10) 0.5932(3) 0.0601 0.295(7) Uani D U P 4 3
C531 C 0.5309(6) 0.7521(11) 0.5628(5) 0.0721 0.295(7) Uani D U P 4 3
C532 C 0.4883(10) 0.6905(14) 0.5964(8) 0.0813 0.295(7) Uani D U P 4 3
O133 O 0.66771(14) 1.0414(2) 0.49677(14) 0.0716 1.0000 Uani D U . . .
C134 C 0.6296(5) 1.0433(8) 0.4514(3) 0.1010 0.619(9) Uani D U P 5 1
C135 C 0.5715(5) 0.9820(9) 0.4595(3) 0.0991 0.619(9) Uani D U P 5 1
C136 C 0.5380(6) 0.9764(10) 0.4072(4) 0.1033 0.619(9) Uani D U P 5 1
C434 C 0.6457(5) 1.0236(13) 0.4456(3) 0.0875 0.381(9) Uani D U P 5 2
C435 C 0.5733(6) 1.0324(9) 0.4398(7) 0.0981 0.381(9) Uani D U P 5 2
C436 C 0.5491(8) 0.9339(11) 0.4295(10) 0.1025 0.381(9) Uani D U P 5 2
O137 O 0.80512(15) 1.0333(2) 0.42225(11) 0.0646 1.0000 Uani D U . . .
C138 C 0.8392(2) 1.0754(4) 0.38081(14) 0.0791 1.0000 Uani D U . . .
C139 C 0.8159(3) 1.0342(5) 0.3310(2) 0.1144 1.0000 Uani D U . . .
C140 C 0.7467(3) 1.0607(7) 0.3215(3) 0.1474 1.0000 Uani D U . . .
O141 O 0.77455(17) 0.8626(3) 0.50007(17) 0.0944 1.0000 Uani D U . . .
C142 C 0.7332(4) 0.8172(9) 0.4656(3) 0.0911 0.534(8) Uani D U P 6 1
C143 C 0.7724(4) 0.8028(9) 0.4179(4) 0.0928 0.534(8) Uani D U P 6 1
C144 C 0.7242(6) 0.7559(10) 0.3819(5) 0.1164 0.534(8) Uani D U P 6 1
C442 C 0.7607(7) 0.8309(11) 0.4491(3) 0.1208 0.466(8) Uani D U P 6 2
C443 C 0.7153(7) 0.7487(9) 0.4488(7) 0.1367 0.466(8) Uani D U P 6 2
C444 C 0.6539(7) 0.7774(12) 0.4207(8) 0.1280 0.466(8) Uani D U P 6 2
C145 C 0.8543(2) 0.6162(3) 0.61642(16) 0.0539 1.0000 Uani . . . . .
O146 O 0.81237(15) 0.6332(2) 0.65769(12) 0.0632 1.0000 Uani . . . . .
C147 C 0.8346(3) 0.5252(3) 0.59021(18) 0.0630 1.0000 Uani . . . . .
C148 C 0.8394(4) 0.4481(3) 0.6288(3) 0.0957 1.0000 Uani . . . . .
C149 C 0.7647(3) 0.5282(3) 0.5708(3) 0.0848 1.0000 Uani . . . . .
C150 C 0.8788(3) 0.5022(4) 0.5464(2) 0.0820 1.0000 Uani . . . . .
H21 H 0.4477 0.7935 0.2190 0.0492 1.0000 Uiso R . . . .
H22 H 0.4236 0.7567 0.2723 0.0479 1.0000 Uiso R . . . .
H51 H 0.6668 0.7938 0.2378 0.0550 1.0000 Uiso R . . . .
H61 H 0.6872 0.6661 0.2889 0.0630 1.0000 Uiso R . . . .
H81 H 0.6555 0.5518 0.3447 0.0782 1.0000 Uiso R . . . .
H82 H 0.5894 0.5649 0.3753 0.0791 1.0000 Uiso R . . . .
H101 H 0.6294 0.4776 0.2505 0.0851 1.0000 Uiso R . . . .
H111 H 0.5850 0.3498 0.2126 0.0991 1.0000 Uiso R . . . .
H121 H 0.5111 0.2639 0.2587 0.0862 1.0000 Uiso R . . . .
H141 H 0.4460 0.3182 0.3793 0.0883 1.0000 Uiso R . . . .
H142 H 0.4692 0.2221 0.3556 0.0886 1.0000 Uiso R . . . .
H161 H 0.4040 0.1458 0.2927 0.0927 1.0000 Uiso R . . . .
H171 H 0.3306 0.1532 0.2266 0.0932 1.0000 Uiso R . . . .
H181 H 0.2853 0.2921 0.2040 0.0772 1.0000 Uiso R . . . .
H201 H 0.2843 0.4966 0.2674 0.0679 1.0000 Uiso R . . . .
H202 H 0.2714 0.4515 0.2132 0.0675 1.0000 Uiso R . . . .
H221 H 0.3876 0.4261 0.1640 0.0611 1.0000 Uiso R . . . .
H231 H 0.4743 0.5036 0.1351 0.0657 1.0000 Uiso R . . . .
H241 H 0.5030 0.6429 0.1692 0.0515 1.0000 Uiso R . . . .
H301 H 0.2514 0.7036 0.2848 0.0685 0.543(10) Uiso R . P 1 1
H302 H 0.2484 0.6283 0.2410 0.0682 0.543(10) Uiso R . P 1 1
H311 H 0.2997 0.8081 0.2304 0.0718 0.543(10) Uiso R . P 1 1
H312 H 0.3010 0.7366 0.1861 0.0719 0.543(10) Uiso R . P 1 1
H323 H 0.2117 0.8439 0.1779 0.1070 0.543(10) Uiso R . P 1 1
H322 H 0.1874 0.8096 0.2309 0.1064 0.543(10) Uiso R . P 1 1
H321 H 0.1853 0.7438 0.1842 0.1070 0.543(10) Uiso R . P 1 1
H2301 H 0.2961 0.7428 0.2263 0.0679 0.257(8) Uiso R . P 1 2
H2302 H 0.2581 0.6479 0.2257 0.0682 0.257(8) Uiso R . P 1 2
H2311 H 0.2661 0.7547 0.3172 0.0839 0.257(8) Uiso R . P 1 2
H2312 H 0.2188 0.6713 0.3074 0.0841 0.257(8) Uiso R . P 1 2
H3301 H 0.2901 0.7686 0.2757 0.0678 0.201(7) Uiso R . P 1 3
H3302 H 0.3303 0.7561 0.2243 0.0678 0.201(7) Uiso R . P 1 3
H3311 H 0.2115 0.6713 0.2443 0.0670 0.201(7) Uiso R . P 1 3
H3312 H 0.2540 0.6471 0.1959 0.0669 0.201(7) Uiso R . P 1 3
H3323 H 0.1936 0.7540 0.1585 0.0771 0.201(7) Uiso R . P 1 3
H3322 H 0.1755 0.8006 0.2105 0.0768 0.201(7) Uiso R . P 1 3
H3321 H 0.2405 0.8238 0.1845 0.0771 0.201(7) Uiso R . P 1 3
H341 H 0.3855 0.4842 0.3990 0.0996 0.758(8) Uiso R . P 2 1
H342 H 0.3498 0.3883 0.3916 0.0995 0.758(8) Uiso R . P 2 1
H351 H 0.3042 0.5678 0.3564 0.1102 0.758(8) Uiso R . P 2 1
H352 H 0.2660 0.4689 0.3516 0.1104 0.758(8) Uiso R . P 2 1
H363 H 0.2249 0.5438 0.4229 0.1422 0.758(8) Uiso R . P 2 1
H362 H 0.2944 0.5600 0.4452 0.1422 0.758(8) Uiso R . P 2 1
H361 H 0.2660 0.4579 0.4426 0.1418 0.758(8) Uiso R . P 2 1
H2341 H 0.3880 0.5232 0.3872 0.0809 0.242(8) Uiso R . P 2 2
H2342 H 0.3927 0.4163 0.3994 0.0810 0.242(8) Uiso R . P 2 2
H2351 H 0.2956 0.4369 0.4271 0.0750 0.242(8) Uiso R . P 2 2
H2352 H 0.2754 0.4252 0.3692 0.0750 0.242(8) Uiso R . P 2 2
H2363 H 0.2379 0.5674 0.4127 0.0900 0.242(8) Uiso R . P 2 2
H2362 H 0.3085 0.6027 0.4106 0.0901 0.242(8) Uiso R . P 2 2
H2361 H 0.2711 0.5844 0.3596 0.0900 0.242(8) Uiso R . P 2 2
H381 H 0.6056 0.3935 0.4261 0.1048 1.0000 Uiso R . . . .
H382 H 0.5526 0.3156 0.4288 0.1054 1.0000 Uiso R . . . .
H391 H 0.5601 0.3679 0.5106 0.1110 1.0000 Uiso R . . . .
H392 H 0.4987 0.4198 0.4899 0.1112 1.0000 Uiso R . . . .
H401 H 0.5734 0.5152 0.5352 0.1639 1.0000 Uiso R . . . .
H402 H 0.6218 0.5020 0.4884 0.1640 1.0000 Uiso R . . . .
H403 H 0.5557 0.5521 0.4798 0.1641 1.0000 Uiso R . . . .
H421 H 0.4533 0.7420 0.3497 0.0571 0.643(8) Uiso R . P 3 1
H422 H 0.4059 0.6606 0.3596 0.0569 0.643(8) Uiso R . P 3 1
H431 H 0.5191 0.6959 0.4118 0.0688 0.643(8) Uiso R . P 3 1
H432 H 0.4830 0.6007 0.4191 0.0686 0.643(8) Uiso R . P 3 1
H443 H 0.4521 0.6989 0.4856 0.1051 0.643(8) Uiso R . P 3 1
H442 H 0.4318 0.7767 0.4467 0.1053 0.643(8) Uiso R . P 3 1
H441 H 0.3921 0.6850 0.4501 0.1044 0.643(8) Uiso R . P 3 1
H2421 H 0.5268 0.6293 0.3896 0.0859 0.357(8) Uiso R . P 3 2
H2422 H 0.4587 0.5818 0.3909 0.0859 0.357(8) Uiso R . P 3 2
H2431 H 0.4819 0.7736 0.3701 0.0998 0.357(8) Uiso R . P 3 2
H2432 H 0.4120 0.7284 0.3709 0.1002 0.357(8) Uiso R . P 3 2
H2443 H 0.4262 0.7948 0.4514 0.1122 0.357(8) Uiso R . P 3 2
H2442 H 0.4943 0.7497 0.4562 0.1119 0.357(8) Uiso R . P 3 2
H2441 H 0.4326 0.6876 0.4594 0.1121 0.357(8) Uiso R . P 3 2
H451 H 0.6051 0.8788 0.1874 0.0520 1.0000 Uiso R . . . .
H482 H 0.5466 1.0980 0.2084 0.1347 1.0000 Uiso R . . . .
H483 H 0.5931 1.0377 0.1746 0.1353 1.0000 Uiso R . . . .
H481 H 0.5175 1.0324 0.1668 0.1350 1.0000 Uiso R . . . .
H491 H 0.5932 1.0357 0.2874 0.1119 1.0000 Uiso R . . . .
H493 H 0.6428 0.9817 0.2532 0.1123 1.0000 Uiso R . . . .
H492 H 0.6016 0.9284 0.2950 0.1117 1.0000 Uiso R . . . .
H502 H 0.4781 1.0254 0.2702 0.1128 1.0000 Uiso R . . . .
H501 H 0.4836 0.9229 0.2860 0.1127 1.0000 Uiso R . . . .
H503 H 0.4497 0.9494 0.2342 0.1126 1.0000 Uiso R . . . .
H1022 H 0.7355 0.6988 0.6054 0.0724 1.0000 Uiso R . . . .
H1021 H 0.7139 0.7357 0.5518 0.0724 1.0000 Uiso R . . . .
H1051 H 0.9573 0.6838 0.5752 0.0613 1.0000 Uiso R . . . .
H1061 H 0.9786 0.8055 0.5195 0.0687 1.0000 Uiso R . . . .
H1082 H 0.9426 0.9197 0.4605 0.0716 1.0000 Uiso R . . . .
H1081 H 0.8732 0.9053 0.4403 0.0710 1.0000 Uiso R . . . .
H1101 H 0.9317 1.0007 0.5565 0.0720 1.0000 Uiso R . . . .
H1111 H 0.8912 1.1327 0.5950 0.0791 1.0000 Uiso R . . . .
H1121 H 0.8131 1.2170 0.5553 0.0696 1.0000 Uiso R . . . .
H1142 H 0.7634 1.2535 0.4601 0.0666 1.0000 Uiso R . . . .
H1141 H 0.7318 1.1598 0.4397 0.0655 1.0000 Uiso R . . . .
H1161 H 0.7060 1.3344 0.5242 0.0694 1.0000 Uiso R . . . .
H1171 H 0.6387 1.3391 0.5954 0.0696 1.0000 Uiso R . . . .
H1181 H 0.5897 1.2066 0.6238 0.0620 1.0000 Uiso R . . . .
H1202 H 0.5707 1.0425 0.6170 0.0757 1.0000 Uiso R . . . .
H1201 H 0.5770 0.9994 0.5622 0.0753 1.0000 Uiso R . . . .
H1221 H 0.6891 1.0705 0.6571 0.0780 1.0000 Uiso R . . . .
H1231 H 0.7801 0.9940 0.6813 0.0889 1.0000 Uiso R . . . .
H1241 H 0.8037 0.8521 0.6457 0.0801 1.0000 Uiso R . . . .
H1302 H 0.6157 0.7241 0.5910 0.0731 0.357(7) Uiso R . P 4 1
H1301 H 0.5747 0.7309 0.5400 0.0732 0.357(7) Uiso R . P 4 1
H1312 H 0.5469 0.8186 0.6349 0.0761 0.357(7) Uiso R . P 4 1
H1311 H 0.5118 0.8497 0.5843 0.0759 0.357(7) Uiso R . P 4 1
H1323 H 0.4451 0.7446 0.6302 0.1139 0.357(7) Uiso R . P 4 1
H1321 H 0.5088 0.6666 0.6334 0.1137 0.357(7) Uiso R . P 4 1
H1322 H 0.4741 0.6937 0.5753 0.1141 0.357(7) Uiso R . P 4 1
H4301 H 0.5410 0.8711 0.5911 0.0730 0.348(6) Uiso R . P 4 2
H4302 H 0.5354 0.8073 0.5420 0.0735 0.348(6) Uiso R . P 4 2
H4312 H 0.5981 0.7423 0.6317 0.0880 0.348(6) Uiso R . P 4 2
H4311 H 0.5791 0.6832 0.5825 0.0883 0.348(6) Uiso R . P 4 2
H4322 H 0.5018 0.6597 0.6483 0.0892 0.348(6) Uiso R . P 4 2
H4321 H 0.4881 0.7666 0.6495 0.0890 0.348(6) Uiso R . P 4 2
H4323 H 0.4696 0.7087 0.6008 0.0890 0.348(6) Uiso R . P 4 2
H5302 H 0.5671 0.8404 0.6171 0.0730 0.295(7) Uiso R . P 4 3
H5301 H 0.6091 0.7512 0.6117 0.0729 0.295(7) Uiso R . P 4 3
H5312 H 0.5029 0.7988 0.5482 0.0770 0.295(7) Uiso R . P 4 3
H5311 H 0.5493 0.7149 0.5358 0.0770 0.295(7) Uiso R . P 4 3
H5321 H 0.4485 0.6758 0.5789 0.1170 0.295(7) Uiso R . P 4 3
H5323 H 0.4789 0.7221 0.6286 0.1170 0.295(7) Uiso R . P 4 3
H5322 H 0.5125 0.6341 0.6030 0.1168 0.295(7) Uiso R . P 4 3
H1342 H 0.6168 1.1059 0.4430 0.1224 0.619(9) Uiso R . P 5 1
H1341 H 0.6555 1.0177 0.4231 0.1226 0.619(9) Uiso R . P 5 1
H1352 H 0.5431 1.0091 0.4855 0.1201 0.619(9) Uiso R . P 5 1
H1351 H 0.5838 0.9205 0.4701 0.1198 0.619(9) Uiso R . P 5 1
H1361 H 0.4941 0.9555 0.4123 0.1548 0.619(9) Uiso R . P 5 1
H1363 H 0.5376 1.0372 0.3913 0.1549 0.619(9) Uiso R . P 5 1
H1362 H 0.5611 0.9335 0.3855 0.1550 0.619(9) Uiso R . P 5 1
H4342 H 0.6654 1.0699 0.4233 0.1028 0.381(9) Uiso R . P 5 2
H4341 H 0.6595 0.9625 0.4352 0.1026 0.381(9) Uiso R . P 5 2
H4351 H 0.5545 1.0605 0.4701 0.1131 0.381(9) Uiso R . P 5 2
H4352 H 0.5636 1.0709 0.4104 0.1130 0.381(9) Uiso R . P 5 2
H4362 H 0.5034 0.9350 0.4230 0.1491 0.381(9) Uiso R . P 5 2
H4363 H 0.5572 0.8986 0.4600 0.1490 0.381(9) Uiso R . P 5 2
H4361 H 0.5709 0.9057 0.4011 0.1491 0.381(9) Uiso R . P 5 2
H1381 H 0.8850 1.0616 0.3847 0.0952 1.0000 Uiso R . . . .
H1382 H 0.8299 1.1422 0.3813 0.0954 1.0000 Uiso R . . . .
H1391 H 0.8392 1.0534 0.3003 0.1352 1.0000 Uiso R . . . .
H1392 H 0.8154 0.9674 0.3340 0.1367 1.0000 Uiso R . . . .
H1401 H 0.7359 1.0429 0.2863 0.2194 1.0000 Uiso R . . . .
H1402 H 0.7421 1.1269 0.3270 0.2191 1.0000 Uiso R . . . .
H1403 H 0.7195 1.0256 0.3455 0.2190 1.0000 Uiso R . . . .
H1421 H 0.6961 0.8556 0.4574 0.1132 0.534(8) Uiso R . P 6 1
H1422 H 0.7184 0.7592 0.4795 0.1138 0.534(8) Uiso R . P 6 1
H1431 H 0.7884 0.8609 0.4044 0.1151 0.534(8) Uiso R . P 6 1
H1432 H 0.8085 0.7627 0.4251 0.1152 0.534(8) Uiso R . P 6 1
H1441 H 0.7456 0.7385 0.3506 0.1802 0.534(8) Uiso R . P 6 1
H1443 H 0.6904 0.7992 0.3751 0.1797 0.534(8) Uiso R . P 6 1
H1442 H 0.7061 0.7023 0.3983 0.1800 0.534(8) Uiso R . P 6 1
H4422 H 0.8006 0.8166 0.4315 0.1420 0.466(8) Uiso R . P 6 2
H4421 H 0.7390 0.8818 0.4315 0.1420 0.466(8) Uiso R . P 6 2
H4431 H 0.7050 0.7284 0.4834 0.1603 0.466(8) Uiso R . P 6 2
H4432 H 0.7369 0.6992 0.4310 0.1601 0.466(8) Uiso R . P 6 2
H4442 H 0.6300 0.7216 0.4153 0.1880 0.466(8) Uiso R . P 6 2
H4443 H 0.6304 0.8190 0.4421 0.1879 0.466(8) Uiso R . P 6 2
H4441 H 0.6640 0.8064 0.3888 0.1878 0.466(8) Uiso R . P 6 2
H1451 H 0.8961 0.6055 0.6308 0.0641 1.0000 Uiso R . . . .
H1483 H 0.8362 0.3892 0.6122 0.1408 1.0000 Uiso R . . . .
H1482 H 0.8812 0.4513 0.6463 0.1414 1.0000 Uiso R . . . .
H1481 H 0.8052 0.4515 0.6544 0.1404 1.0000 Uiso R . . . .
H1491 H 0.7556 0.4693 0.5533 0.1259 1.0000 Uiso R . . . .
H1492 H 0.7366 0.5363 0.5999 0.1256 1.0000 Uiso R . . . .
H1493 H 0.7594 0.5777 0.5466 0.1255 1.0000 Uiso R . . . .
H1503 H 0.8643 0.4457 0.5299 0.1213 1.0000 Uiso R . . . .
H1502 H 0.9223 0.4942 0.5575 0.1221 1.0000 Uiso R . . . .
H1501 H 0.8776 0.5516 0.5210 0.1221 1.0000 Uiso R . . . .
H461 H 0.5342 0.8179 0.1440 0.0815 1.0000 Uiso R . . . .
H2321 H 0.1634 0.8115 0.2946 0.0843 0.257(8) Uiso R . P 1 2
H2322 H 0.2119 0.8401 0.2526 0.0843 0.257(8) Uiso R . P 1 2
H2323 H 0.1661 0.7575 0.2435 0.0843 0.257(8) Uiso R . P 1 2
H1461 H 0.8266 0.6859 0.6760 0.0760 1.0000 Uiso R . . . .

loop_
_atom_site_aniso_label
_atom_site_aniso_U_11
_atom_site_aniso_U_22
_atom_site_aniso_U_33
_atom_site_aniso_U_23
_atom_site_aniso_U_13
_atom_site_aniso_U_12
C1 0.0337(16) 0.0348(15) 0.0474(18) 0.0015(14) -0.0046(14) 0.0050(13)
C2 0.0310(16) 0.0375(16) 0.055(2) -0.0016(15) 0.0005(15) 0.0039(13)
C3 0.0383(17) 0.0396(16) 0.0369(17) 0.0017(14) 0.0030(13) 0.0000(13)
C4 0.0392(17) 0.0377(16) 0.0408(17) -0.0072(14) 0.0011(14) -0.0016(13)
C5 0.0370(17) 0.0490(19) 0.0510(19) 0.0004(16) 0.0063(15) -0.0077(14)
C6 0.0397(18) 0.051(2) 0.067(2) 0.0009(18) -0.0033(17) -0.0028(16)
C7 0.0426(19) 0.0496(19) 0.0475(19) 0.0051(16) -0.0097(16) -0.0075(15)
C8 0.054(2) 0.063(2) 0.081(3) 0.021(2) -0.023(2) -0.009(2)
C9 0.0456(19) 0.049(2) 0.073(3) 0.0212(19) -0.0054(19) 0.0075(16)
C10 0.039(2) 0.052(2) 0.121(4) 0.019(3) 0.005(2) 0.0013(17)
C11 0.076(3) 0.062(3) 0.111(4) 0.004(3) 0.029(3) 0.016(2)
C12 0.057(2) 0.045(2) 0.114(4) -0.002(2) 0.001(3) 0.0046(19)
C13 0.047(2) 0.043(2) 0.098(3) 0.013(2) 0.010(2) 0.0122(17)
C14 0.047(2) 0.047(2) 0.130(4) 0.029(3) -0.006(2) -0.0062(18)
C15 0.046(2) 0.043(2) 0.115(4) 0.019(2) 0.004(2) -0.0035(17)
C16 0.054(2) 0.041(2) 0.141(5) 0.011(3) -0.006(3) 0.0043(18)
C17 0.064(3) 0.036(2) 0.135(5) 0.000(2) -0.007(3) -0.0060(18)
C18 0.051(2) 0.0356(18) 0.103(4) -0.002(2) -0.003(2) -0.0050(16)
C19 0.0336(17) 0.0315(17) 0.098(3) 0.0016(18) 0.0081(19) -0.0037(13)
C20 0.0321(17) 0.0371(17) 0.102(3) -0.002(2) -0.0067(18) 0.0054(14)
C21 0.0327(15) 0.0275(15) 0.067(2) -0.0014(15) -0.0111(16) 0.0060(13)
C22 0.053(2) 0.0377(18) 0.062(2) -0.0088(16) -0.0040(18) 0.0056(16)
C23 0.063(2) 0.0476(19) 0.055(2) -0.0059(18) 0.0033(19) 0.0113(19)
C24 0.0466(18) 0.0414(17) 0.0425(18) 0.0021(14) 0.0068(15) 0.0005(15)
C25 0.0306(15) 0.0314(15) 0.057(2) 0.0034(14) -0.0076(14) 0.0047(12)
C26 0.0319(17) 0.0363(18) 0.097(3) 0.0071(19) 0.0044(19) -0.0023(14)
C27 0.0318(17) 0.049(2) 0.096(3) 0.020(2) -0.0161(19) 0.0090(16)
C28 0.0307(16) 0.0473(18) 0.0471(18) 0.0025(15) -0.0030(14) -0.0107(14)
O29 0.0297(11) 0.0472(12) 0.0715(15) -0.0069(12) 0.0000(11) 0.0041(9)
C30 0.038(3) 0.042(3) 0.088(4) -0.001(3) 0.005(3) 0.008(3)
C31 0.037(3) 0.058(4) 0.080(5) 0.004(4) -0.001(3) 0.001(3)
C32 0.064(5) 0.039(4) 0.112(8) -0.006(5) -0.009(5) 0.002(4)
C230 0.038(3) 0.042(3) 0.088(4) -0.002(3) 0.005(3) 0.008(3)
C231 0.042(7) 0.064(7) 0.121(9) -0.018(7) 0.009(7) 0.001(6)
C232 0.045(6) 0.061(7) 0.120(9) -0.021(7) -0.004(7) 0.010(6)
C330 0.038(3) 0.042(3) 0.088(4) -0.001(3) 0.005(3) 0.009(3)
C331 0.026(6) 0.051(7) 0.085(8) 0.018(7) 0.002(7) 0.004(6)
C332 0.034(8) 0.051(9) 0.067(9) -0.019(8) -0.015(7) 0.009(7)
O33 0.0464(13) 0.0500(14) 0.0890(19) -0.0089(14) -0.0048(14) 0.0003(11)
C34 0.049(4) 0.087(5) 0.111(5) -0.037(4) -0.003(3) -0.016(4)
C35 0.068(4) 0.078(5) 0.102(5) 0.015(4) -0.010(4) 0.006(4)
C36 0.086(4) 0.105(5) 0.072(4) -0.006(4) 0.013(4) -0.010(4)
C234 0.062(9) 0.050(8) 0.108(9) 0.009(8) 0.007(8) -0.016(8)
C235 0.066(8) 0.053(8) 0.105(9) -0.008(8) -0.003(8) 0.005(7)
C236 0.076(8) 0.062(8) 0.088(9) -0.025(8) -0.001(8) 0.019(7)
O37 0.0569(15) 0.0718(18) 0.0590(16) 0.0245(14) -0.0115(13) 0.0006(13)
C38 0.068(3) 0.097(4) 0.100(4) 0.042(3) -0.029(3) 0.009(3)
C39 0.085(3) 0.120(4) 0.071(3) 0.038(3) -0.006(3) 0.005(3)
C40 0.120(5) 0.133(5) 0.077(3) 0.016(4) -0.005(3) -0.001(4)
O41 0.0407(12) 0.0604(14) 0.0543(14) 0.0180(12) 0.0004(11) -0.0113(11)
C42 0.031(3) 0.067(4) 0.057(4) 0.012(3) 0.009(3) 0.003(3)
C43 0.061(4) 0.066(4) 0.059(4) -0.001(3) -0.004(3) 0.004(3)
C44 0.071(5) 0.074(5) 0.071(5) 0.006(4) 0.019(4) -0.008(4)
C242 0.069(6) 0.065(6) 0.060(6) 0.008(5) 0.005(5) 0.001(6)
C243 0.077(7) 0.093(8) 0.065(7) 0.028(6) 0.010(6) 0.015(6)
C244 0.065(7) 0.085(8) 0.063(7) 0.018(6) 0.009(6) 0.004(7)
C45 0.0417(17) 0.0417(17) 0.0471(19) 0.0032(15) 0.0012(15) -0.0057(14)
O46 0.0565(15) 0.0524(14) 0.0502(14) 0.0003(12) -0.0067(12) 0.0002(12)
C47 0.069(3) 0.0408(18) 0.070(3) -0.0030(18) 0.001(2) -0.0112(18)
C48 0.115(5) 0.041(2) 0.113(4) 0.014(2) -0.023(4) -0.018(3)
C49 0.084(3) 0.063(3) 0.079(3) -0.019(2) -0.007(3) -0.016(2)
C50 0.068(3) 0.045(2) 0.115(4) -0.021(2) 0.018(3) 0.0055(19)
C101 0.056(2) 0.0425(19) 0.058(2) 0.0106(17) -0.0032(18) -0.0099(17)
C102 0.050(2) 0.0418(19) 0.088(3) 0.008(2) -0.005(2) -0.0005(17)
C103 0.054(2) 0.0398(18) 0.074(3) 0.0009(19) -0.006(2) 0.0028(16)
C104 0.0485(19) 0.0408(18) 0.053(2) -0.0115(16) -0.0047(16) 0.0054(15)
C105 0.053(2) 0.051(2) 0.052(2) -0.0071(17) -0.0042(17) 0.0142(17)
C106 0.0368(19) 0.060(2) 0.077(3) 0.000(2) 0.0056(18) 0.0089(16)
C107 0.050(2) 0.057(2) 0.065(2) 0.0046(19) 0.0025(18) -0.0019(18)
C108 0.055(2) 0.057(2) 0.070(3) 0.007(2) 0.011(2) 0.0080(18)
C109 0.0428(19) 0.058(2) 0.054(2) 0.0121(18) 0.0069(17) -0.0049(16)
C110 0.047(2) 0.075(3) 0.059(2) 0.015(2) -0.0110(18) -0.005(2)
C111 0.065(3) 0.074(3) 0.060(3) 0.004(2) -0.018(2) -0.013(2)
C112 0.062(2) 0.064(2) 0.049(2) -0.0013(19) 0.0009(19) -0.003(2)
C113 0.052(2) 0.060(2) 0.045(2) 0.0089(17) 0.0081(17) -0.0065(17)
C114 0.064(2) 0.058(2) 0.0424(18) 0.0066(17) 0.0024(17) 0.0045(19)
C115 0.049(2) 0.054(2) 0.052(2) -0.0022(17) -0.0014(17) 0.0035(17)
C116 0.067(3) 0.042(2) 0.067(3) 0.0010(18) 0.000(2) -0.0012(18)
C117 0.074(3) 0.045(2) 0.055(2) -0.0070(18) 0.000(2) 0.0095(19)
C118 0.050(2) 0.049(2) 0.059(2) -0.0106(17) 0.0058(17) 0.0110(16)
C119 0.046(2) 0.0402(18) 0.072(3) -0.0042(18) 0.0015(18) 0.0066(15)
C120 0.045(2) 0.047(2) 0.101(3) -0.013(2) 0.019(2) 0.0031(16)
C121 0.056(2) 0.049(2) 0.053(2) 0.0038(17) 0.0186(18) -0.0014(17)
C122 0.086(3) 0.052(2) 0.058(2) -0.0110(19) 0.008(2) -0.009(2)
C123 0.099(4) 0.060(3) 0.066(3) -0.003(2) -0.025(3) -0.005(3)
C124 0.080(3) 0.054(2) 0.067(3) 0.012(2) -0.017(2) 0.005(2)
C125 0.0443(19) 0.0438(19) 0.058(2) -0.0020(17) 0.0145(16) -0.0105(15)
C126 0.0429(19) 0.0471(19) 0.062(2) -0.0082(17) -0.0010(17) 0.0087(15)
C127 0.047(2) 0.064(2) 0.0391(18) 0.0024(17) 0.0020(16) -0.0133(18)
C128 0.052(2) 0.052(2) 0.082(3) 0.012(2) -0.008(2) 0.0094(18)
O129 0.0407(13) 0.0417(13) 0.105(2) -0.0081(14) -0.0038(14) -0.0059(11)
C130 0.033(3) 0.042(4) 0.105(5) -0.005(4) -0.014(4) -0.005(3)
C131 0.039(5) 0.048(5) 0.103(7) 0.014(6) 0.013(5) -0.001(4)
C132 0.067(7) 0.040(7) 0.117(9) 0.006(8) 0.012(8) -0.008(6)
C430 0.033(3) 0.042(4) 0.105(5) -0.005(4) -0.014(4) -0.005(3)
C431 0.046(6) 0.045(5) 0.112(8) 0.001(6) 0.018(6) 0.002(5)
C432 0.049(6) 0.050(7) 0.077(7) 0.017(6) -0.002(6) -0.018(5)
C530 0.033(3) 0.042(4) 0.105(5) -0.005(4) -0.014(4) -0.006(3)
C531 0.051(6) 0.069(7) 0.096(8) -0.008(7) -0.019(6) -0.010(6)
C532 0.059(7) 0.060(8) 0.125(9) -0.014(8) 0.006(8) -0.012(7)
O133 0.0637(17) 0.0565(16) 0.095(2) -0.0282(16) 0.0099(16) 0.0024(13)
C134 0.103(7) 0.108(7) 0.092(6) -0.065(5) -0.017(5) 0.019(6)
C135 0.102(6) 0.092(6) 0.104(6) -0.012(5) 0.022(5) 0.008(5)
C136 0.098(6) 0.114(7) 0.099(6) -0.002(6) -0.009(5) -0.004(6)
C434 0.063(7) 0.090(8) 0.109(8) -0.030(7) 0.025(6) 0.014(6)
C435 0.084(8) 0.084(8) 0.126(9) -0.034(7) 0.001(7) -0.004(7)
C436 0.090(8) 0.080(8) 0.138(9) -0.016(8) 0.012(8) -0.016(7)
O137 0.0677(18) 0.0763(19) 0.0499(14) -0.0012(14) -0.0052(13) 0.0008(15)
C138 0.075(3) 0.116(4) 0.046(2) 0.019(2) 0.005(2) 0.005(3)
C139 0.151(5) 0.133(5) 0.059(3) -0.005(3) 0.001(3) 0.031(4)
C140 0.141(6) 0.202(7) 0.100(4) 0.022(5) -0.013(5) -0.041(6)
O141 0.0569(18) 0.102(3) 0.124(3) 0.049(2) -0.014(2) 0.0050(17)
C142 0.071(6) 0.110(7) 0.092(6) 0.012(6) -0.003(5) 0.002(6)
C143 0.065(5) 0.110(7) 0.104(7) -0.020(6) 0.016(5) 0.003(5)
C144 0.120(8) 0.116(8) 0.113(7) -0.001(6) -0.031(7) 0.003(6)
C442 0.074(7) 0.128(9) 0.160(9) 0.046(8) -0.011(8) -0.017(7)
C443 0.127(9) 0.132(9) 0.150(9) 0.033(8) -0.022(8) -0.019(8)
C444 0.093(7) 0.144(9) 0.147(9) 0.012(8) -0.026(7) -0.024(7)
C145 0.061(2) 0.0459(19) 0.054(2) -0.0065(17) -0.0047(18) 0.0114(18)
O146 0.0665(18) 0.0536(15) 0.0694(19) -0.0113(14) 0.0062(15) -0.0004(13)
C147 0.086(3) 0.042(2) 0.061(2) -0.0047(18) -0.004(2) 0.010(2)
C148 0.134(5) 0.039(2) 0.113(4) 0.004(3) 0.008(4) 0.011(3)
C149 0.089(4) 0.047(2) 0.119(4) -0.017(3) -0.012(3) -0.014(2)
C150 0.110(4) 0.069(3) 0.067(3) -0.022(2) 0.000(3) 0.022(3)

loop_
_atom_type_symbol
_atom_type_scat_dispersion_real
_atom_type_scat_dispersion_imag
_atom_type_scat_Cromer_Mann_a1
_atom_type_scat_Cromer_Mann_b1
_atom_type_scat_Cromer_Mann_a2
_atom_type_scat_Cromer_Mann_b2
_atom_type_scat_Cromer_Mann_a3
_atom_type_scat_Cromer_Mann_b3
_atom_type_scat_Cromer_Mann_a4
_atom_type_scat_Cromer_Mann_b4
_atom_type_scat_Cromer_Mann_c
_atom_type_scat_source
C 0.0181 0.0091 2.3100 20.8439 1.0200 10.2075 1.5886 0.5687 0.8650 51.6512 0.2156 'International Tables Vol C 4.2.6.8 and 6.1.1.4'
H 0.0000 0.0000 0.4930 10.5109 0.3229 26.1257 0.1402 3.1424 0.0408 57.7998 0.0030 'International Tables Vol C 4.2.6.8 and 6.1.1.4'
O 0.0492 0.0322 3.0485 13.2771 2.2868 5.7011 1.5463 0.3239 0.8670 32.9089 0.2508 'International Tables Vol C 4.2.6.8 and 6.1.1.4'

loop_
_geom_angle_atom_site_label_1
_geom_angle_atom_site_label_2
_geom_angle_atom_site_label_3
_geom_angle
_geom_angle_publ_flag
C2 C1 C24 120.0(3) yes
C2 C1 C25 122.0(3) yes
C24 C1 C25 117.9(3) yes
C1 C2 C3 110.2(3) yes
C1 C2 H21 110.2 no
C3 C2 H21 107.0 no
C1 C2 H22 110.1 no
C3 C2 H22 110.1 no
H21 C2 H22 109.2 no
C2 C3 C4 124.2(3) yes
C2 C3 C28 117.7(3) yes
C4 C3 C28 117.7(3) yes
C3 C4 C5 118.2(3) yes
C3 C4 C45 126.2(3) yes
C5 C4 C45 115.6(3) yes
C4 C5 C6 122.3(3) yes
C4 C5 H51 119.6 no
C6 C5 H51 118.1 no
C5 C6 C7 120.3(3) yes
C5 C6 H61 122.3 no
C7 C6 H61 117.4 no
C6 C7 C8 121.7(4) yes
C6 C7 C28 117.0(3) yes
C8 C7 C28 121.1(3) yes
C7 C8 C9 112.8(4) yes
C7 C8 H81 106.7 no
C9 C8 H81 109.6 no
C7 C8 H82 110.8 no
C9 C8 H82 107.2 no
H81 C8 H82 109.8 no
C8 C9 C10 119.6(4) yes
C8 C9 C27 122.1(4) yes
C10 C9 C27 118.2(4) yes
C9 C10 C11 122.4(5) yes
C9 C10 H101 120.1 no
C11 C10 H101 117.5 no
C10 C11 C12 117.3(6) yes
C10 C11 H111 122.7 no
C12 C11 H111 119.8 no
C11 C12 C13 122.3(5) yes
C11 C12 H121 118.6 no
C13 C12 H121 119.1 no
C12 C13 C14 119.2(5) yes
C12 C13 C27 119.0(4) yes
C14 C13 C27 121.6(5) yes
C13 C14 C15 110.1(4) yes
C13 C14 H141 108.5 no
C15 C14 H141 109.5 no
C13 C14 H142 111.7 no
C15 C14 H142 107.7 no
H141 C14 H142 109.3 no
C14 C15 C16 121.1(4) yes
C14 C15 C26 119.7(4) yes
C16 C15 C26 118.3(5) yes
C15 C16 C17 120.1(4) yes
C15 C16 H161 120.8 no
C17 C16 H161 119.1 no
C16 C17 C18 119.7(5) yes
C16 C17 H171 120.5 no
C18 C17 H171 119.8 no
C17 C18 C19 121.3(5) yes
C17 C18 H181 119.0 no
C19 C18 H181 119.7 no
C18 C19 C20 120.5(4) yes
C18 C19 C26 118.5(4) yes
C20 C19 C26 120.9(4) yes
C19 C20 C21 110.1(3) yes
C19 C20 H201 108.5 no
C21 C20 H201 109.4 no
C19 C20 H202 107.8 no
C21 C20 H202 111.8 no
H201 C20 H202 109.2 no
C20 C21 C22 120.3(3) yes
C20 C21 C25 121.9(3) yes
C22 C21 C25 117.8(3) yes
C21 C22 C23 120.9(3) yes
C21 C22 H221 119.8 no
C23 C22 H221 119.3 no
C22 C23 C24 121.2(4) yes
C22 C23 H231 119.7 no
C24 C23 H231 119.0 no
C1 C24 C23 120.6(3) yes
C1 C24 H241 120.0 no
C23 C24 H241 119.4 no
C1 C25 C21 121.2(3) yes
C1 C25 O29 118.8(3) yes
C21 C25 O29 119.9(3) yes
C19 C26 C15 121.7(4) yes
C19 C26 O33 119.1(3) yes
C15 C26 O33 119.0(4) yes
C9 C27 C13 120.5(5) yes
C9 C27 O37 119.0(4) yes
C13 C27 O37 120.4(4) yes
C3 C28 C7 124.0(3) yes
C3 C28 O41 117.7(3) yes
C7 C28 O41 118.2(3) yes
C25 O29 C30 117.5(5) yes
C25 O29 C230 110.0(6) yes
C25 O29 C330 109.2(10) yes
O29 C30 C31 112.2(5) yes
O29 C30 H301 106.8 no
C31 C30 H301 108.8 no
O29 C30 H302 108.9 no
C31 C30 H302 110.2 no
H301 C30 H302 109.8 no
C30 C31 C32 110.4(6) yes
C30 C31 H311 108.0 no
C32 C31 H311 107.6 no
C30 C31 H312 110.0 no
C32 C31 H312 112.3 no
H311 C31 H312 108.3 no
C31 C32 H323 111.6 no
C31 C32 H322 108.6 no
H323 C32 H322 108.9 no
C31 C32 H321 110.8 no
H323 C32 H321 109.3 no
H322 C32 H321 107.6 no
O29 C230 C231 104.0(7) yes
O29 C230 H2301 109.4 no
C231 C230 H2301 111.8 no
O29 C230 H2302 110.5 no
C231 C230 H2302 111.2 no
H2301 C230 H2302 109.8 no
C230 C231 C232 105.5(8) yes
C230 C231 H2311 111.0 no
C232 C231 H2311 111.3 no
C230 C231 H2312 110.1 no
C232 C231 H2312 110.0 no
H2311 C231 H2312 109.0 no
C231 C232 H2321 109.1 no
C231 C232 H2322 109.7 no
H2321 C232 H2322 109.5 no
C231 C232 H2323 109.5 no
H2321 C232 H2323 109.5 no
H2322 C232 H2323 109.5 no
O29 C330 C331 111.0(8) yes
O29 C330 H3301 108.9 no
C331 C330 H3301 109.5 no
O29 C330 H3302 109.1 no
C331 C330 H3302 108.1 no
H3301 C330 H3302 110.2 no
C330 C331 C332 112.4(9) yes
C330 C331 H3311 108.7 no
C332 C331 H3311 108.1 no
C330 C331 H3312 108.4 no
C332 C331 H3312 109.7 no
H3311 C331 H3312 109.5 no
C331 C332 H3323 110.0 no
C331 C332 H3322 110.1 no
H3323 C332 H3322 109.2 no
C331 C332 H3321 110.0 no
H3323 C332 H3321 109.2 no
H3322 C332 H3321 108.4 no
C26 O33 C34 114.9(5) yes
C26 O33 C234 127.6(10) yes
O33 C34 C35 106.9(4) yes
O33 C34 H341 109.1 no
C35 C34 H341 105.5 no
O33 C34 H342 113.0 no
C35 C34 H342 114.2 no
H341 C34 H342 107.9 no
C34 C35 C36 108.5(5) yes
C34 C35 H351 111.9 no
C36 C35 H351 110.0 no
C34 C35 H352 105.3 no
C36 C35 H352 109.0 no
H351 C35 H352 111.9 no
C35 C36 H363 108.7 no
C35 C36 H362 109.5 no
H363 C36 H362 109.7 no
C35 C36 H361 108.5 no
H363 C36 H361 109.7 no
H362 C36 H361 110.7 no
O33 C234 C235 114.2(9) yes
O33 C234 H2341 108.3 no
C235 C234 H2341 107.8 no
O33 C234 H2342 108.2 no
C235 C234 H2342 108.8 no
H2341 C234 H2342 109.5 no
C234 C235 C236 107.5(9) yes
C234 C235 H2351 108.4 no
C236 C235 H2351 109.0 no
C234 C235 H2352 110.7 no
C236 C235 H2352 112.4 no
H2351 C235 H2352 108.9 no
C235 C236 H2363 109.0 no
C235 C236 H2362 111.3 no
H2363 C236 H2362 109.1 no
C235 C236 H2361 108.9 no
H2363 C236 H2361 109.4 no
H2362 C236 H2361 109.1 no
C27 O37 C38 111.3(3) yes
O37 C38 C39 109.0(4) yes
O37 C38 H381 106.2 no
C39 C38 H381 107.7 no
O37 C38 H382 112.3 no
C39 C38 H382 110.2 no
H381 C38 H382 111.1 no
C38 C39 C40 112.1(4) yes
C38 C39 H391 109.6 no
C40 C39 H391 107.6 no
C38 C39 H392 110.2 no
C40 C39 H392 109.2 no
H391 C39 H392 108.0 no
C39 C40 H401 108.2 no
C39 C40 H402 109.2 no
H401 C40 H402 111.3 no
C39 C40 H403 107.6 no
H401 C40 H403 110.4 no
H402 C40 H403 110.1 no
C28 O41 C42 115.9(3) yes
C28 O41 C242 115.5(6) yes
O41 C42 C43 111.7(4) yes
O41 C42 H421 107.8 no
C43 C42 H421 108.0 no
O41 C42 H422 110.0 no
C43 C42 H422 109.9 no
H421 C42 H422 109.4 no
C42 C43 C44 110.0(5) yes
C42 C43 H431 106.7 no
C44 C43 H431 111.4 no
C42 C43 H432 107.8 no
C44 C43 H432 110.8 no
H431 C43 H432 109.9 no
C43 C44 H443 107.4 no
C43 C44 H442 110.1 no
H443 C44 H442 110.1 no
C43 C44 H441 109.9 no
H443 C44 H441 109.7 no
H442 C44 H441 109.8 no
O41 C242 C243 104.7(6) yes
O41 C242 H2421 111.1 no
C243 C242 H2421 109.5 no
O41 C242 H2422 110.7 no
C243 C242 H2422 112.8 no
H2421 C242 H2422 108.1 no
C242 C243 C244 108.2(7) yes
C242 C243 H2431 109.8 no
C244 C243 H2431 109.6 no
C242 C243 H2432 108.9 no
C244 C243 H2432 109.7 no
H2431 C243 H2432 110.7 no
C243 C244 H2443 110.3 no
C243 C244 H2442 108.4 no
H2443 C244 H2442 109.7 no
C243 C244 H2441 109.3 no
H2443 C244 H2441 109.3 no
H2442 C244 H2441 109.9 no
C4 C45 O46 113.1(3) yes
C4 C45 C47 115.9(3) yes
O46 C45 C47 108.2(3) yes
C4 C45 H451 107.0 no
O46 C45 H451 106.6 no
C47 C45 H451 105.3 no
C45 O46 H461 105.7 no
C45 C47 C48 108.9(4) yes
C45 C47 C49 107.5(4) yes
C48 C47 C49 108.3(4) yes
C45 C47 C50 114.4(3) yes
C48 C47 C50 108.6(5) yes
C49 C47 C50 109.0(4) yes
C47 C48 H482 108.9 no
C47 C48 H483 108.2 no
H482 C48 H483 109.5 no
C47 C48 H481 109.6 no
H482 C48 H481 108.7 no
H483 C48 H481 111.9 no
C47 C49 H491 108.1 no
C47 C49 H493 108.7 no
H491 C49 H493 109.7 no
C47 C49 H492 109.0 no
H491 C49 H492 110.6 no
H493 C49 H492 110.7 no
C47 C50 H502 108.5 no
C47 C50 H501 111.0 no
H502 C50 H501 106.5 no
C47 C50 H503 112.9 no
H502 C50 H503 108.8 no
H501 C50 H503 109.0 no
C102 C101 C124 118.3(4) yes
C102 C101 C125 122.7(4) yes
C124 C101 C125 119.0(4) yes
C101 C102 C103 110.6(3) yes
C101 C102 H1022 109.2 no
C103 C102 H1022 111.8 no
C101 C102 H1021 107.8 no
C103 C102 H1021 109.0 no
H1022 C102 H1021 108.2 no
C102 C103 C104 124.9(4) yes
C102 C103 C128 115.8(4) yes
C104 C103 C128 119.2(4) yes
C103 C104 C105 118.0(4) yes
C103 C104 C145 125.5(4) yes
C105 C104 C145 116.4(3) yes
C104 C105 C106 122.0(4) yes
C104 C105 H1051 119.7 no
C106 C105 H1051 118.2 no
C105 C106 C107 120.4(4) yes
C105 C106 H1061 122.0 no
C107 C106 H1061 117.7 no
C106 C107 C108 121.4(4) yes
C106 C107 C128 118.0(4) yes
C108 C107 C128 120.5(4) yes
C107 C108 C109 111.7(4) yes
C107 C108 H1082 111.9 no
C109 C108 H1082 111.4 no
C107 C108 H1081 107.5 no
C109 C108 H1081 106.5 no
H1082 C108 H1081 107.5 no
C108 C109 C110 118.4(4) yes
C108 C109 C127 122.5(4) yes
C110 C109 C127 119.0(4) yes
C109 C110 C111 119.0(4) yes
C109 C110 H1101 119.8 no
C111 C110 H1101 121.1 no
C110 C111 C112 120.4(4) yes
C110 C111 H1111 118.9 no
C112 C111 H1111 120.7 no
C111 C112 C113 122.1(4) yes
C111 C112 H1121 117.8 no
C113 C112 H1121 120.1 no
C112 C113 C114 120.0(4) yes
C112 C113 C127 117.7(4) yes
C114 C113 C127 122.3(4) yes
C113 C114 C115 109.2(3) yes
C113 C114 H1142 108.5 no
C115 C114 H1142 109.9 no
C113 C114 H1141 109.8 no
C115 C114 H1141 108.8 no
H1142 C114 H1141 110.7 no
C114 C115 C116 120.7(4) yes
C114 C115 C126 120.9(4) yes
C116 C115 C126 117.8(4) yes
C115 C116 C117 121.0(4) yes
C115 C116 H1161 119.1 no
C117 C116 H1161 119.9 no
C116 C117 C118 119.3(4) yes
C116 C117 H1171 119.7 no
C118 C117 H1171 121.0 no
C117 C118 C119 121.9(4) yes
C117 C118 H1181 120.0 no
C119 C118 H1181 118.1 no
C118 C119 C120 122.5(4) yes
C118 C119 C126 116.9(4) yes
C120 C119 C126 119.9(3) yes
C119 C120 C121 110.6(3) yes
C119 C120 H1202 110.4 no
C121 C120 H1202 108.0 no
C119 C120 H1201 108.4 no
C121 C120 H1201 109.2 no
H1202 C120 H1201 110.3 no
C120 C121 C122 119.1(4) yes
C120 C121 C125 123.8(4) yes
C122 C121 C125 116.9(4) yes
C121 C122 C123 120.7(4) yes
C121 C122 H1221 118.1 no
C123 C122 H1221 121.1 no
C122 C123 C124 120.7(4) yes
C122 C123 H1231 118.9 no
C124 C123 H1231 120.3 no
C101 C124 C123 120.2(4) yes
C101 C124 H1241 119.7 no
C123 C124 H1241 120.1 no
C121 C125 C101 122.2(4) yes
C121 C125 O129 117.9(4) yes
C101 C125 O129 119.9(3) yes
C119 C126 C115 122.7(4) yes
C119 C126 O133 118.5(4) yes
C115 C126 O133 118.7(4) yes
C109 C127 C113 121.7(4) yes
C109 C127 O137 119.1(4) yes
C113 C127 O137 119.2(4) yes
C107 C128 C103 121.7(4) yes
C107 C128 O141 117.7(4) yes
C103 C128 O141 119.8(4) yes
C125 O129 C130 122.2(6) yes
C125 O129 C430 122.0(6) yes
C125 O129 C530 99.9(5) yes
O129 C130 C131 106.4(6) yes
O129 C130 H1302 109.0 no
C131 C130 H1302 110.2 no
O129 C130 H1301 111.3 no
C131 C130 H1301 110.7 no
H1302 C130 H1301 109.2 no
C130 C131 C132 109.7(8) yes
C130 C131 H1312 109.2 no
C132 C131 H1312 106.7 no
C130 C131 H1311 109.9 no
C132 C131 H1311 112.6 no
H1312 C131 H1311 108.7 no
C131 C132 H1323 107.6 no
C131 C132 H1321 109.4 no
H1323 C132 H1321 111.6 no
C131 C132 H1322 104.8 no
H1323 C132 H1322 111.2 no
H1321 C132 H1322 111.8 no
O129 C430 C431 106.8(6) yes
O129 C430 H4301 111.5 no
C431 C430 H4301 111.4 no
O129 C430 H4302 109.4 no
C431 C430 H4302 108.9 no
H4301 C430 H4302 108.7 no
C430 C431 C432 107.5(7) yes
C430 C431 H4312 110.9 no
C432 C431 H4312 110.4 no
C430 C431 H4311 108.0 no
C432 C431 H4311 110.0 no
H4312 C431 H4311 110.0 no
C431 C432 H4322 109.8 no
C431 C432 H4321 109.6 no
H4322 C432 H4321 109.5 no
C431 C432 H4323 109.2 no
H4322 C432 H4323 109.5 no
H4321 C432 H4323 109.2 no
O129 C530 C531 107.0(6) yes
O129 C530 H5302 109.5 no
C531 C530 H5302 109.5 no
O129 C530 H5301 110.6 no
C531 C530 H5301 111.0 no
H5302 C530 H5301 109.1 no
C530 C531 C532 112.2(8) yes
C530 C531 H5312 110.6 no
C532 C531 H5312 106.2 no
C530 C531 H5311 108.8 no
C532 C531 H5311 108.9 no
H5312 C531 H5311 110.1 no
C531 C532 H5321 110.7 no
C531 C532 H5323 109.6 no
H5321 C532 H5323 109.5 no
C531 C532 H5322 106.7 no
H5321 C532 H5322 110.2 no
H5323 C532 H5322 110.1 no
C126 O133 C134 110.6(6) yes
C126 O133 C434 126.7(8) yes
O133 C134 C135 108.6(6) yes
O133 C134 H1342 111.0 no
C135 C134 H1342 111.0 no
O133 C134 H1341 107.8 no
C135 C134 H1341 108.9 no
H1342 C134 H1341 109.4 no
C134 C135 C136 105.7(6) yes
C134 C135 H1352 110.3 no
C136 C135 H1352 111.0 no
C134 C135 H1351 111.4 no
C136 C135 H1351 109.1 no
H1352 C135 H1351 109.3 no
C135 C136 H1361 109.0 no
C135 C136 H1363 109.6 no
H1361 C136 H1363 109.4 no
C135 C136 H1362 109.0 no
H1361 C136 H1362 110.4 no
H1363 C136 H1362 109.5 no
O133 C434 C435 113.3(8) yes
O133 C434 H4342 107.2 no
C435 C434 H4342 107.5 no
O133 C434 H4341 109.2 no
C435 C434 H4341 110.1 no
H4342 C434 H4341 109.4 no
C434 C435 C436 105.4(9) yes
C434 C435 H4351 110.7 no
C436 C435 H4351 113.4 no
C434 C435 H4352 109.5 no
C436 C435 H4352 109.1 no
H4351 C435 H4352 108.6 no
C435 C436 H4362 109.8 no
C435 C436 H4363 106.9 no
H4362 C436 H4363 109.1 no
C435 C436 H4361 111.8 no
H4362 C436 H4361 109.8 no
H4363 C436 H4361 109.2 no
C127 O137 C138 111.9(3) yes
O137 C138 C139 108.8(4) yes
O137 C138 H1381 108.7 no
C139 C138 H1381 108.8 no
O137 C138 H1382 108.0 no
C139 C138 H1382 109.5 no
H1381 C138 H1382 113.0 no
C138 C139 C140 110.4(5) yes
C138 C139 H1391 115.5 no
C140 C139 H1391 105.7 no
C138 C139 H1392 109.1 no
C140 C139 H1392 104.9 no
H1391 C139 H1392 110.7 no
C139 C140 H1401 107.8 no
C139 C140 H1402 108.7 no
H1401 C140 H1402 111.9 no
C139 C140 H1403 108.3 no
H1401 C140 H1403 109.0 no
H1402 C140 H1403 110.9 no
C128 O141 C142 117.6(7) yes
C128 O141 C442 110.3(9) yes
O141 C142 C143 105.0(6) yes
O141 C142 H1421 111.1 no
C143 C142 H1421 109.4 no
O141 C142 H1422 111.2 no
C143 C142 H1422 111.4 no
H1421 C142 H1422 108.7 no
C142 C143 C144 102.2(6) yes
C142 C143 H1431 111.7 no
C144 C143 H1431 112.6 no
C142 C143 H1432 110.4 no
C144 C143 H1432 111.2 no
H1431 C143 H1432 108.7 no
C143 C144 H1441 109.3 no
C143 C144 H1443 107.8 no
H1441 C144 H1443 110.9 no
C143 C144 H1442 109.9 no
H1441 C144 H1442 110.4 no
H1443 C144 H1442 108.5 no
O141 C442 C443 112.3(8) yes
O141 C442 H4422 109.4 no
C443 C442 H4422 111.4 no
O141 C442 H4421 106.8 no
C443 C442 H4421 107.3 no
H4422 C442 H4421 109.5 no
C442 C443 C444 108.2(8) yes
C442 C443 H4431 111.7 no
C444 C443 H4431 110.0 no
C442 C443 H4432 106.9 no
C444 C443 H4432 111.1 no
H4431 C443 H4432 109.0 no
C443 C444 H4442 106.1 no
C443 C444 H4443 108.7 no
H4442 C444 H4443 110.6 no
C443 C444 H4441 110.5 no
H4442 C444 H4441 110.7 no
H4443 C444 H4441 110.1 no
C104 C145 O146 113.3(3) yes
C104 C145 C147 114.6(3) yes
O146 C145 C147 108.9(4) yes
C104 C145 H1451 106.2 no
O146 C145 H1451 107.1 no
C147 C145 H1451 106.1 no
C145 O146 H1461 109.3 no
C145 C147 C148 108.6(4) yes
C145 C147 C149 112.0(4) yes
C148 C147 C149 107.6(5) yes
C145 C147 C150 111.2(4) yes
C148 C147 C150 107.6(4) yes
C149 C147 C150 109.7(4) yes
C147 C148 H1483 110.7 no
C147 C148 H1482 109.6 no
H1483 C148 H1482 108.2 no
C147 C148 H1481 111.7 no
H1483 C148 H1481 107.5 no
H1482 C148 H1481 109.0 no
C147 C149 H1491 108.0 no
C147 C149 H1492 108.6 no
H1491 C149 H1492 110.6 no
C147 C149 H1493 110.1 no
H1491 C149 H1493 108.6 no
H1492 C149 H1493 110.8 no
C147 C150 H1503 109.2 no
C147 C150 H1502 112.3 no
H1503 C150 H1502 109.1 no
C147 C150 H1501 109.6 no
H1503 C150 H1501 107.9 no
H1502 C150 H1501 108.6 no

loop_
_geom_bond_atom_site_label_1
_geom_bond_atom_site_label_2
_geom_bond_distance
_geom_bond_publ_flag
C1 C2 1.517(5) yes
C1 C24 1.392(5) yes
C1 C25 1.399(5) yes
C2 C3 1.520(5) yes
C2 H21 0.984 no
C2 H22 0.947 no
C3 C4 1.417(5) yes
C3 C28 1.390(5) yes
C4 C5 1.392(5) yes
C4 C45 1.528(5) yes
C5 C6 1.386(6) yes
C5 H51 0.935 no
C6 C7 1.389(5) yes
C6 H61 0.928 no
C7 C8 1.513(6) yes
C7 C28 1.390(5) yes
C8 C9 1.505(6) yes
C8 H81 0.974 no
C8 H82 0.993 no
C9 C10 1.401(7) yes
C9 C27 1.394(6) yes
C10 C11 1.357(8) yes
C10 H101 0.941 no
C11 C12 1.417(8) yes
C11 H111 0.933 no
C12 C13 1.357(8) yes
C12 H121 0.922 no
C13 C14 1.509(6) yes
C13 C27 1.392(7) yes
C14 C15 1.524(7) yes
C14 H141 0.984 no
C14 H142 0.977 no
C15 C16 1.404(7) yes
C15 C26 1.386(6) yes
C16 C17 1.382(8) yes
C16 H161 0.944 no
C17 C18 1.389(6) yes
C17 H171 0.931 no
C18 C19 1.368(6) yes
C18 H181 0.930 no
C19 C20 1.534(5) yes
C19 C26 1.391(7) yes
C20 C21 1.516(5) yes
C20 H201 0.995 no
C20 H202 0.947 no
C21 C22 1.396(6) yes
C21 C25 1.397(5) yes
C22 C23 1.352(6) yes
C22 H221 0.919 no
C23 C24 1.367(5) yes
C23 H231 0.935 no
C24 H241 0.950 no
C25 O29 1.373(4) yes
C26 O33 1.379(5) yes
C27 O37 1.377(6) yes
C28 O41 1.390(4) yes
O29 C30 1.445(4) yes
O29 C230 1.431(5) yes
O29 C330 1.449(5) yes
C30 C31 1.529(5) yes
C30 H301 0.963 no
C30 H302 0.972 no
C31 C32 1.550(5) yes
C31 H311 0.963 no
C31 H312 0.956 no
C32 H323 0.955 no
C32 H322 0.961 no
C32 H321 0.960 no
C230 C231 1.520(5) yes
C230 H2301 0.972 no
C230 H2302 0.969 no
C231 C232 1.534(5) yes
C231 H2311 0.969 no
C231 H2312 0.976 no
C232 H2321 0.950 no
C232 H2322 0.950 no
C232 H2323 0.950 no
C330 C331 1.527(5) yes
C330 H3301 0.973 no
C330 H3302 0.973 no
C331 C332 1.545(5) yes
C331 H3311 0.970 no
C331 H3312 0.970 no
C332 H3323 0.960 no
C332 H3322 0.960 no
C332 H3321 0.959 no
O33 C34 1.445(5) yes
O33 C234 1.448(5) yes
C34 C35 1.520(5) yes
C34 H341 0.999 no
C34 H342 0.969 no
C35 C36 1.530(5) yes
C35 H351 1.002 no
C35 H352 0.984 no
C36 H363 0.975 no
C36 H362 0.962 no
C36 H361 0.980 no
C234 C235 1.530(5) yes
C234 H2341 0.972 no
C234 H2342 0.970 no
C235 C236 1.537(5) yes
C235 H2351 0.964 no
C235 H2352 0.977 no
C236 H2363 0.960 no
C236 H2362 0.959 no
C236 H2361 0.967 no
O37 C38 1.439(4) yes
C38 C39 1.520(4) yes
C38 H381 0.959 no
C38 H382 0.962 no
C39 C40 1.524(5) yes
C39 H391 0.970 no
C39 H392 0.986 no
C40 H401 0.971 no
C40 H402 0.966 no
C40 H403 0.961 no
O41 C42 1.466(4) yes
O41 C242 1.426(5) yes
C42 C43 1.520(5) yes
C42 H421 0.965 no
C42 H422 0.950 no
C43 C44 1.534(5) yes
C43 H431 0.958 no
C43 H432 0.979 no
C44 H443 0.965 no
C44 H442 0.959 no
C44 H441 0.960 no
C242 C243 1.519(5) yes
C242 H2421 0.976 no
C242 H2422 0.980 no
C243 C244 1.538(5) yes
C243 H2431 0.972 no
C243 H2432 0.977 no
C244 H2443 0.966 no
C244 H2442 0.959 no
C244 H2441 0.964 no
C45 O46 1.435(5) yes
C45 C47 1.533(5) yes
C45 H451 0.973 no
O46 H461 0.831 no
C47 C48 1.536(7) yes
C47 C49 1.543(7) yes
C47 C50 1.513(7) yes
C48 H482 0.968 no
C48 H483 0.967 no
C48 H481 0.962 no
C49 H491 0.958 no
C49 H493 0.972 no
C49 H492 0.961 no
C50 H502 0.962 no
C50 H501 0.969 no
C50 H503 0.964 no
C101 C102 1.517(6) yes
C101 C124 1.409(6) yes
C101 C125 1.379(6) yes
C102 C103 1.533(6) yes
C102 H1022 0.985 no
C102 H1021 0.949 no
C103 C104 1.396(5) yes
C103 C128 1.398(7) yes
C104 C105 1.405(6) yes
C104 C145 1.525(6) yes
C105 C106 1.386(6) yes
C105 H1051 0.920 no
C106 C107 1.381(6) yes
C106 H1061 0.961 no
C107 C108 1.509(6) yes
C107 C128 1.409(6) yes
C108 C109 1.515(6) yes
C108 H1082 0.967 no
C108 H1081 0.965 no
C109 C110 1.411(6) yes
C109 C127 1.394(6) yes
C110 C111 1.385(7) yes
C110 H1101 0.937 no
C111 C112 1.379(6) yes
C111 H1111 0.936 no
C112 C113 1.381(6) yes
C112 H1121 0.925 no
C113 C114 1.509(6) yes
C113 C127 1.392(6) yes
C114 C115 1.511(6) yes
C114 H1142 0.979 no
C114 H1141 0.971 no
C115 C116 1.383(6) yes
C115 C126 1.398(6) yes
C116 C117 1.420(6) yes
C116 H1161 0.925 no
C117 C118 1.359(6) yes
C117 H1171 0.918 no
C118 C119 1.413(5) yes
C118 H1181 0.939 no
C119 C120 1.492(6) yes
C119 C126 1.400(6) yes
C120 C121 1.516(6) yes
C120 H1202 0.952 no
C120 H1201 0.960 no
C121 C122 1.435(6) yes
C121 C125 1.398(5) yes
C122 C123 1.369(8) yes
C122 H1221 0.917 no
C123 C124 1.380(7) yes
C123 H1231 0.929 no
C124 H1241 0.920 no
C125 O129 1.377(5) yes
C126 O133 1.379(5) yes
C127 O137 1.373(5) yes
C128 O141 1.362(5) yes
O129 C130 1.439(5) yes
O129 C430 1.441(5) yes
O129 C530 1.453(5) yes
C130 C131 1.525(5) yes
C130 H1302 0.970 no
C130 H1301 0.977 no
C131 C132 1.538(5) yes
C131 H1312 0.970 no
C131 H1311 0.972 no
C132 H1323 1.061 no
C132 H1321 1.057 no
C132 H1322 1.031 no
C430 C431 1.525(5) yes
C430 H4301 0.972 no
C430 H4302 0.980 no
C431 C432 1.535(5) yes
C431 H4312 0.967 no
C431 H4311 0.980 no
C432 H4322 0.967 no
C432 H4321 0.962 no
C432 H4323 0.968 no
C530 C531 1.526(5) yes
C530 H5302 0.963 no
C530 H5301 0.965 no
C531 C532 1.538(5) yes
C531 H5312 0.971 no
C531 H5311 0.968 no
C532 H5321 0.974 no
C532 H5323 0.978 no
C532 H5322 0.977 no
O133 C134 1.430(5) yes
O133 C434 1.438(5) yes
C134 C135 1.520(5) yes
C134 H1342 0.971 no
C134 H1341 0.989 no
C135 C136 1.539(5) yes
C135 H1352 0.985 no
C135 H1351 0.969 no
C136 H1361 0.976 no
C136 H1363 0.975 no
C136 H1362 0.972 no
C434 C435 1.528(5) yes
C434 H4342 0.981 no
C434 H4341 0.970 no
C435 C436 1.540(5) yes
C435 H4351 0.975 no
C435 H4352 0.970 no
C436 H4362 0.972 no
C436 H4363 0.962 no
C436 H4361 0.963 no
O137 C138 1.433(4) yes
C138 C139 1.514(4) yes
C138 H1381 0.983 no
C138 H1382 0.988 no
C139 C140 1.517(5) yes
C139 H1391 0.980 no
C139 H1392 0.971 no
C140 H1401 0.984 no
C140 H1402 0.975 no
C140 H1403 0.989 no
O141 C142 1.412(5) yes
O141 C442 1.438(5) yes
C142 C143 1.505(5) yes
C142 H1421 0.980 no
C142 H1422 0.967 no
C143 C144 1.538(5) yes
C143 H1431 0.973 no
C143 H1432 0.971 no
C144 H1441 0.965 no
C144 H1443 0.963 no
C144 H1442 0.965 no
C442 C443 1.525(5) yes
C442 H4422 0.977 no
C442 H4421 0.981 no
C443 C444 1.537(5) yes
C443 H4431 0.974 no
C443 H4432 0.968 no
C444 H4442 0.961 no
C444 H4443 0.957 no
C444 H4441 0.959 no
C145 O146 1.412(5) yes
C145 C147 1.542(6) yes
C145 H1451 0.964 no
O146 H1461 0.950 no
C147 C148 1.508(7) yes
C147 C149 1.549(8) yes
C147 C150 1.510(7) yes
C148 H1483 0.959 no
C148 H1482 0.988 no
C148 H1481 0.981 no
C149 H1491 0.986 no
C149 H1492 0.969 no
C149 H1493 0.963 no
C150 H1503 0.975 no
C150 H1502 0.960 no
C150 H1501 0.977 no

loop_
_geom_hbond_atom_site_label_D
_geom_hbond_atom_site_label_H
_geom_hbond_atom_site_label_A
_geom_hbond_site_symmetry_A
_geom_hbond_angle_DHA
_geom_hbond_distance_DH
_geom_hbond_distance_HA
_geom_hbond_distance_DA
_geom_hbond_publ_flag
C2 H21 O46 . 134 0.984 2.265 3.033(4) yes
C20 H202 O146 4_664 161 0.947 2.585 3.497(5) yes
C35 H351 O29 . 143 1.002 2.596 3.448(11) yes
C236 H351 O29 . 153 1.138 2.596 3.648(11) yes
C236 H351 O33 . 123 1.138 2.575 3.340(11) yes
C102 H1022 O146 . 127 0.985 2.316 3.015(11) yes
C143 H1431 O137 . 145 0.973 2.567 3.413(11) yes
